data_7125369
loop_
_publ_author_name
'Bole, Leonie J.'
'Davin, Laia'
'Kennedy, Alan R.'
'McLellan, Ross'
'Hevia, Eva'

_publ_section_title
;
 Magnesium-mediated arylation of amines via C-F bond activation of
 fluoroarenes.
;
_journal_issue 30
_journal_name_full 'Chemical communications (Cambridge, England)'
_journal_page_first 4339
_journal_page_last 4342
_journal_paper_doi 10.1039/c9cc01670h
_journal_volume 55
_journal_year 2019
_chemical_formula_moiety 'C75 H110 Mg2 N6'
_chemical_formula_sum 'C75 H110 Mg2 N6'
_chemical_formula_weight 1144.30
_space_group_crystal_system monoclinic
_space_group_IT_number 15
_space_group_name_Hall '-C 2yc'
_space_group_name_H-M_alt 'C 1 2/c 1'
_atom_sites_solution_hydrogens geom
_atom_sites_solution_primary direct
_audit_creation_method SHELXL-2014/7
_audit_update_record
;
2019-01-30 deposited with the CCDC.	2019-03-13 downloaded from the CCDC.
;
_cell_angle_alpha 90
_cell_angle_beta 112.105(3)
_cell_angle_gamma 90
_cell_formula_units_Z 4
_cell_length_a 19.7360(5)
_cell_length_b 20.5218(4)
_cell_length_c 17.9367(4)
_cell_measurement_reflns_used 5799
_cell_measurement_temperature 123(2)
_cell_measurement_theta_max 72.7670
_cell_measurement_theta_min 3.2320
_cell_volume 6730.7(3)
_computing_cell_refinement
;
CrysAlisPro, Agilent Technologies,
Version 1.171.37.35 (release 13-08-2014 CrysAlis171 .NET)
(compiled Aug 13 2014,18:06:01)
;
_computing_data_collection
;
CrysAlisPro, Agilent Technologies,
Version 1.171.37.35 (release 13-08-2014 CrysAlis171 .NET)
(compiled Aug 13 2014,18:06:01)
;
_computing_data_reduction
;
CrysAlisPro, Agilent Technologies,
Version 1.171.37.35 (release 13-08-2014 CrysAlis171 .NET)
(compiled Aug 13 2014,18:06:01)
;
_computing_publication_material SHELXL
_computing_structure_refinement 'SHELXL-2014/7 (Sheldrick, 2014)'
_computing_structure_solution SIR92
_diffrn_ambient_temperature 123(2)
_diffrn_measured_fraction_theta_full 0.999
_diffrn_measured_fraction_theta_max 0.986
_diffrn_measurement_device_type 'Oxford Diffraction Gemini S'
_diffrn_measurement_method 'omega scans'
_diffrn_radiation_type CuK\a
_diffrn_radiation_wavelength 1.54184
_diffrn_reflns_av_R_equivalents 0.0212
_diffrn_reflns_av_unetI/netI 0.0254
_diffrn_reflns_Laue_measured_fraction_full 0.999
_diffrn_reflns_Laue_measured_fraction_max 0.986
_diffrn_reflns_limit_h_max 24
_diffrn_reflns_limit_h_min -23
_diffrn_reflns_limit_k_max 25
_diffrn_reflns_limit_k_min -18
_diffrn_reflns_limit_l_max 20
_diffrn_reflns_limit_l_min -22
_diffrn_reflns_number 14090
_diffrn_reflns_point_group_measured_fraction_full 0.999
_diffrn_reflns_point_group_measured_fraction_max 0.986
_diffrn_reflns_theta_full 70.000
_diffrn_reflns_theta_max 73.174
_diffrn_reflns_theta_min 3.237
_diffrn_source 'sealed tube'
_exptl_absorpt_coefficient_mu 0.658
_exptl_absorpt_correction_T_max 1.00000
_exptl_absorpt_correction_T_min 0.68996
_exptl_absorpt_correction_type multi-scan
_exptl_absorpt_process_details
;
CrysAlisPro, Agilent Technologies,
Version 1.171.37.35 (release 13-08-2014 CrysAlis171 .NET)
(compiled Aug 13 2014,18:06:01)
Empirical absorption correction using spherical harmonics,
 implemented in SCALE3 ABSPACK scaling algorithm.
;
_exptl_crystal_colour colourless
_exptl_crystal_density_diffrn 1.129
_exptl_crystal_description block
_exptl_crystal_F_000 2504
_exptl_crystal_size_max 0.4
_exptl_crystal_size_mid 0.2
_exptl_crystal_size_min 0.1
_refine_diff_density_max 0.578
_refine_diff_density_min -0.275
_refine_diff_density_rms 0.048
_refine_ls_extinction_method none
_refine_ls_goodness_of_fit_ref 1.025
_refine_ls_hydrogen_treatment refall
_refine_ls_matrix_type full
_refine_ls_number_parameters 405
_refine_ls_number_reflns 6671
_refine_ls_number_restraints 64
_refine_ls_restrained_S_all 1.036
_refine_ls_R_factor_all 0.0588
_refine_ls_R_factor_gt 0.0503
_refine_ls_shift/su_max 0.000
_refine_ls_shift/su_mean 0.000
_refine_ls_structure_factor_coef Fsqd
_refine_ls_weighting_details 'w=1/[\s^2^(Fo^2^)+(0.0787P)^2^+5.1436P] where P=(Fo^2^+2Fc^2^)/3'
_refine_ls_weighting_scheme calc
_refine_ls_wR_factor_gt 0.1340
_refine_ls_wR_factor_ref 0.1421
_reflns_Friedel_coverage 0.000
_reflns_number_gt 5648
_reflns_number_total 6671
_reflns_threshold_expression 'I > 2\s(I)'
_cod_data_source_file c9cc01670h2.cif
_cod_data_source_block lb14157f
_cod_original_sg_symbol_Hall 'C 1 2/c 1'
_cod_database_code 7125369
_shelx_shelxl_version_number 2014/7
_shelx_space_group_comment
;
The symmetry employed for this shelxl refinement is uniquely defined
by the following loop, which should always be used as a source of
symmetry information in preference to the above space-group names.
They are only intended as comments.
;

loop_
_space_group_symop_operation_xyz
'x, y, z'
'-x, y, -z+1/2'
'x+1/2, y+1/2, z'
'-x+1/2, y+1/2, -z+1/2'
'-x, -y, -z'
'x, -y, z-1/2'
'-x+1/2, -y+1/2, -z'
'x+1/2, -y+1/2, z-1/2'

loop_
_atom_site_label
_atom_site_type_symbol
_atom_site_fract_x
_atom_site_fract_y
_atom_site_fract_z
_atom_site_U_iso_or_equiv
_atom_site_adp_type
_atom_site_occupancy
_atom_site_site_symmetry_order
_atom_site_calc_flag
_atom_site_refinement_flags_posn
_atom_site_refinement_flags_adp
_atom_site_refinement_flags_occupancy
_atom_site_disorder_assembly
_atom_site_disorder_group
Mg1 Mg 0.07190(2) 0.24024(2) 0.24017(3) 0.01844(13) Uani 1 1 d . . . . .
N1 N 0.14095(7) 0.16371(6) 0.23066(7) 0.0206(3) Uani 1 1 d . . . . .
N2 N 0.13983(6) 0.31808(6) 0.23225(7) 0.0211(3) Uani 1 1 d . . . . .
N3 N 0.03913(7) 0.23707(6) 0.33900(7) 0.0213(3) Uani 1 1 d . . . . .
C1 C 0.12242(8) 0.10053(7) 0.19163(9) 0.0220(3) Uani 1 1 d . . . . .
C2 C 0.10551(8) 0.09812(8) 0.10775(9) 0.0264(3) Uani 1 1 d . . . . .
C3 C 0.08567(9) 0.03893(8) 0.06736(10) 0.0329(4) Uani 1 1 d . . . . .
H3 H 0.0733 0.0376 0.0108 0.039 Uiso 1 1 calc R U . . .
C4 C 0.08351(9) -0.01786(8) 0.10759(11) 0.0333(4) Uani 1 1 d . . . . .
H4 H 0.0694 -0.0578 0.0791 0.040 Uiso 1 1 calc R U . . .
C5 C 0.10205(9) -0.01590(8) 0.18945(11) 0.0308(4) Uani 1 1 d . . . . .
H5 H 0.1014 -0.0552 0.2173 0.037 Uiso 1 1 calc R U . . .
C6 C 0.12183(8) 0.04227(8) 0.23311(10) 0.0260(3) Uani 1 1 d . . . . .
C7 C 0.11512(10) 0.15743(9) 0.06189(10) 0.0352(4) Uani 1 1 d . . . . .
H7 H 0.1113 0.1973 0.0922 0.042 Uiso 1 1 calc R U . . .
C8 C 0.19180(13) 0.15610(13) 0.05908(14) 0.0581(6) Uani 1 1 d . . . . .
H8A H 0.2286 0.1576 0.1140 0.087 Uiso 1 1 calc R U . . .
H8B H 0.1979 0.1939 0.0288 0.087 Uiso 1 1 calc R U . . .
H8C H 0.1979 0.1160 0.0326 0.087 Uiso 1 1 calc R U . . .
C9 C 0.05767(12) 0.16249(10) -0.02365(11) 0.0464(5) Uani 1 1 d . . . . .
H9A H 0.0644 0.1267 -0.0564 0.070 Uiso 1 1 calc R U . . .
H9B H 0.0631 0.2042 -0.0473 0.070 Uiso 1 1 calc R U . . .
H9C H 0.0087 0.1598 -0.0220 0.070 Uiso 1 1 calc R U . . .
C10 C 0.14498(10) 0.03736(8) 0.32381(10) 0.0317(4) Uani 1 1 d . . . . .
H10 H 0.1593 0.0818 0.3473 0.038 Uiso 1 1 calc R U . . .
C11 C 0.08289(12) 0.01235(9) 0.34806(12) 0.0438(5) Uani 1 1 d . . . . .
H11A H 0.0983 0.0141 0.4067 0.066 Uiso 1 1 calc R U . . .
H11B H 0.0712 -0.0327 0.3298 0.066 Uiso 1 1 calc R U . . .
H11C H 0.0395 0.0397 0.3231 0.066 Uiso 1 1 calc R U . . .
C12 C 0.21103(11) -0.00838(9) 0.36107(11) 0.0438(5) Uani 1 1 d . . . . .
H12A H 0.2295 -0.0049 0.4199 0.066 Uiso 1 1 calc R U . . .
H12B H 0.2497 0.0040 0.3420 0.066 Uiso 1 1 calc R U . . .
H12C H 0.1959 -0.0534 0.3451 0.066 Uiso 1 1 calc R U . . .
C13 C 0.12078(8) 0.38418(7) 0.20281(9) 0.0245(3) Uani 1 1 d . . . . .
C14 C 0.10121(8) 0.39660(8) 0.11964(10) 0.0293(3) Uani 1 1 d . . . . .
C15 C 0.08463(10) 0.46043(9) 0.09176(12) 0.0391(4) Uani 1 1 d . . . . .
H15 H 0.0711 0.4691 0.0360 0.047 Uiso 1 1 calc R U . . .
C16 C 0.08733(10) 0.51107(9) 0.14291(14) 0.0442(5) Uani 1 1 d . . . . .
H16 H 0.0761 0.5542 0.1227 0.053 Uiso 1 1 calc R U . . .
C17 C 0.10643(10) 0.49890(8) 0.22361(13) 0.0397(4) Uani 1 1 d . . . . .
H17 H 0.1082 0.5341 0.2587 0.048 Uiso 1 1 calc R U . . .
C18 C 0.12327(8) 0.43604(8) 0.25555(11) 0.0310(4) Uani 1 1 d . . . . .
C20 C 0.10242(9) 0.34380(9) 0.06119(10) 0.0334(4) Uani 1 1 d . . . . .
H20 H 0.0947 0.3010 0.0835 0.040 Uiso 1 1 calc R U . . .
C21 C 0.17704(12) 0.34149(12) 0.05334(14) 0.0527(5) Uani 1 1 d . . . . .
H21A H 0.1762 0.3083 0.0138 0.079 Uiso 1 1 calc R U . . .
H21B H 0.2149 0.3306 0.1056 0.079 Uiso 1 1 calc R U . . .
H21C H 0.1877 0.3841 0.0356 0.079 Uiso 1 1 calc R U . . .
C22 C 0.04182(11) 0.35201(11) -0.02246(11) 0.0469(5) Uani 1 1 d . . . . .
H22A H -0.0050 0.3598 -0.0167 0.070 Uiso 1 1 calc R U . . .
H22B H 0.0384 0.3123 -0.0541 0.070 Uiso 1 1 calc R U . . .
H22C H 0.0534 0.3891 -0.0499 0.070 Uiso 1 1 calc R U . . .
C23 C 0.14502(10) 0.42813(10) 0.34565(11) 0.0411(4) Uani 1 1 d . . . . .
H23 H 0.1533 0.3808 0.3593 0.049 Uiso 1 1 calc R U . . .
C24 C 0.21585(13) 0.46586(17) 0.39336(17) 0.0778(9) Uani 1 1 d . . . . .
H24A H 0.2323 0.4543 0.4505 0.117 Uiso 1 1 calc R U . . .
H24B H 0.2063 0.5128 0.3870 0.117 Uiso 1 1 calc R U . . .
H24C H 0.2539 0.4544 0.3729 0.117 Uiso 1 1 calc R U . . .
C25 C 0.08485(11) 0.45304(10) 0.37313(13) 0.0461(5) Uani 1 1 d . . . . .
H25A H 0.0974 0.4420 0.4299 0.069 Uiso 1 1 calc R U . . .
H25B H 0.0382 0.4326 0.3406 0.069 Uiso 1 1 calc R U . . .
H25C H 0.0806 0.5005 0.3665 0.069 Uiso 1 1 calc R U . . .
C26 C 0.21186(8) 0.17826(7) 0.26487(9) 0.0230(3) Uani 1 1 d . . . . .
C27 C 0.24059(8) 0.24111(7) 0.28734(9) 0.0240(3) Uani 1 1 d . . . . .
H27 H 0.2897 0.2414 0.3250 0.029 Uiso 1 1 calc R U . . .
C28 C 0.21066(8) 0.30385(7) 0.26478(9) 0.0228(3) Uani 1 1 d . . . . .
C29 C 0.27006(9) 0.12600(8) 0.28204(11) 0.0339(4) Uani 1 1 d . . . . .
H29A H 0.3147 0.1451 0.2796 0.051 Uiso 1 1 calc R U . . .
H29B H 0.2525 0.0913 0.2418 0.051 Uiso 1 1 calc R U . . .
H29C H 0.2807 0.1079 0.3358 0.051 Uiso 1 1 calc R U . . .
C30 C 0.26910(9) 0.35569(8) 0.27912(11) 0.0346(4) Uani 1 1 d . . . . .
H30A H 0.3054 0.3406 0.2579 0.052 Uiso 1 1 calc R U . . .
H30B H 0.2931 0.3639 0.3370 0.052 Uiso 1 1 calc R U . . .
H30C H 0.2465 0.3960 0.2517 0.052 Uiso 1 1 calc R U . . .
C31 C 0.05864(9) 0.17311(8) 0.37927(10) 0.0311(4) Uani 1 1 d . . . . .
H31A H 0.0517 0.1391 0.3379 0.037 Uiso 1 1 calc R U . . .
H31B H 0.0248 0.1634 0.4069 0.037 Uiso 1 1 calc R U . . .
C32 C 0.13745(9) 0.16955(9) 0.44075(10) 0.0357(4) Uani 1 1 d . . . . .
H33A H 0.1462 0.1263 0.4671 0.043 Uiso 1 1 calc R U . . .
H33B H 0.1718 0.1747 0.4128 0.043 Uiso 1 1 calc R U . . .
C33 C 0.15160(10) 0.22246(10) 0.50402(10) 0.0397(4) Uani 1 1 d . . . . .
H35A H 0.1214 0.2146 0.5364 0.048 Uiso 1 1 calc R U . . .
H35B H 0.2037 0.2219 0.5406 0.048 Uiso 1 1 calc R U . . .
C34 C 0.13258(10) 0.28792(10) 0.46270(12) 0.0445(5) Uani 1 1 d . . . . .
H34A H 0.1664 0.2978 0.4350 0.053 Uiso 1 1 calc R U . . .
H34B H 0.1381 0.3224 0.5031 0.053 Uiso 1 1 calc R U . . .
C35 C 0.05350(9) 0.28687(9) 0.40124(11) 0.0387(4) Uani 1 1 d . . . . .
H32A H 0.0203 0.2796 0.4303 0.046 Uiso 1 1 calc R U . . .
H32B H 0.0418 0.3301 0.3750 0.046 Uiso 1 1 calc R U . . .
C1S C -0.0039(2) 0.20378(15) 0.7437(3) 0.0702(12) Uani 0.5 1 d G U P A -1
H1S H -0.0315 0.1648 0.7266 0.084 Uiso 0.5 1 calc R U P A -1
C2S C 0.0711(2) 0.20058(15) 0.7867(3) 0.0666(13) Uani 0.5 1 d G U P A -1
H2S H 0.0949 0.1595 0.7989 0.080 Uiso 0.5 1 calc R U P A -1
C3S C 0.11142(19) 0.2576(2) 0.8117(3) 0.094(3) Uani 0.5 1 d G U P A -1
H3S H 0.1627 0.2554 0.8410 0.112 Uiso 0.5 1 calc R U P A -1
C4S C 0.0767(3) 0.31772(15) 0.7937(3) 0.0639(12) Uani 0.5 1 d G U P A -1
H4S H 0.1042 0.3567 0.8108 0.077 Uiso 0.5 1 calc R U P A -1
C5S C 0.0017(3) 0.32092(14) 0.7508(3) 0.0897(14) Uani 0.5 1 d G U P A -1
H5S H -0.0221 0.3620 0.7385 0.108 Uiso 0.5 1 calc R U P A -1
C6S C -0.0386(2) 0.2639(2) 0.7258(3) 0.0728(15) Uani 0.5 1 d DG U P A -1
C7S C -0.1164(4) 0.2623(5) 0.6800(6) 0.099(3) Uani 0.5 1 d D U P A -1
H7S1 H -0.1426 0.2636 0.7168 0.149 Uiso 0.5 1 calc R U P A -1
H7S2 H -0.1290 0.2222 0.6481 0.149 Uiso 0.5 1 calc R U P A -1
H7S3 H -0.1305 0.3001 0.6440 0.149 Uiso 0.5 1 calc R U P A -1

loop_
_atom_site_aniso_label
_atom_site_aniso_U_11
_atom_site_aniso_U_22
_atom_site_aniso_U_33
_atom_site_aniso_U_23
_atom_site_aniso_U_13
_atom_site_aniso_U_12
Mg1 0.0170(2) 0.0196(2) 0.0190(2) 0.00023(17) 0.00707(19) -0.00010(17)
N1 0.0220(6) 0.0204(6) 0.0212(6) 0.0000(5) 0.0101(5) 0.0009(5)
N2 0.0203(6) 0.0213(6) 0.0220(6) 0.0006(5) 0.0083(5) -0.0012(5)
N3 0.0191(6) 0.0241(6) 0.0201(6) -0.0003(5) 0.0065(5) 0.0010(5)
C1 0.0195(7) 0.0217(7) 0.0262(7) -0.0022(6) 0.0102(6) 0.0022(5)
C2 0.0265(8) 0.0270(8) 0.0268(8) -0.0024(6) 0.0112(6) 0.0027(6)
C3 0.0352(9) 0.0342(9) 0.0290(8) -0.0082(7) 0.0118(7) 0.0030(7)
C4 0.0293(8) 0.0261(8) 0.0418(10) -0.0114(7) 0.0104(7) 0.0007(6)
C5 0.0281(8) 0.0210(7) 0.0434(9) 0.0006(6) 0.0137(7) 0.0018(6)
C6 0.0231(7) 0.0251(7) 0.0314(8) 0.0002(6) 0.0120(6) 0.0027(6)
C7 0.0486(10) 0.0337(9) 0.0268(8) -0.0012(7) 0.0184(8) -0.0027(7)
C8 0.0563(13) 0.0705(15) 0.0556(13) 0.0118(11) 0.0304(11) -0.0115(11)
C9 0.0662(13) 0.0469(11) 0.0277(9) 0.0050(8) 0.0193(9) 0.0025(10)
C10 0.0394(9) 0.0263(8) 0.0314(8) 0.0030(6) 0.0156(7) 0.0019(7)
C11 0.0616(13) 0.0334(9) 0.0482(11) 0.0051(8) 0.0341(10) -0.0041(9)
C12 0.0525(12) 0.0361(10) 0.0356(10) 0.0056(7) 0.0082(9) 0.0088(8)
C13 0.0188(7) 0.0216(7) 0.0323(8) 0.0025(6) 0.0089(6) -0.0026(5)
C14 0.0220(7) 0.0291(8) 0.0363(9) 0.0091(6) 0.0105(7) -0.0005(6)
C15 0.0299(9) 0.0366(9) 0.0500(11) 0.0192(8) 0.0142(8) 0.0019(7)
C16 0.0315(9) 0.0241(8) 0.0771(14) 0.0157(9) 0.0206(9) 0.0020(7)
C17 0.0286(8) 0.0226(8) 0.0674(13) -0.0046(8) 0.0176(9) -0.0018(6)
C18 0.0211(7) 0.0265(8) 0.0436(9) -0.0033(7) 0.0102(7) -0.0021(6)
C20 0.0339(9) 0.0384(9) 0.0276(8) 0.0062(7) 0.0112(7) -0.0014(7)
C21 0.0437(11) 0.0678(14) 0.0529(12) -0.0154(11) 0.0255(10) -0.0045(10)
C22 0.0493(11) 0.0552(12) 0.0302(9) 0.0135(8) 0.0081(8) -0.0078(9)
C23 0.0357(9) 0.0441(10) 0.0406(10) -0.0130(8) 0.0110(8) 0.0067(8)
C24 0.0364(12) 0.124(3) 0.0638(16) -0.0457(17) 0.0081(11) -0.0048(14)
C25 0.0453(11) 0.0420(10) 0.0548(12) -0.0113(9) 0.0229(10) 0.0036(9)
C26 0.0231(7) 0.0255(7) 0.0212(7) 0.0015(5) 0.0093(6) 0.0038(6)
C27 0.0186(7) 0.0283(8) 0.0225(7) 0.0006(6) 0.0048(6) 0.0008(6)
C28 0.0227(7) 0.0251(7) 0.0209(7) -0.0005(5) 0.0084(6) -0.0030(6)
C29 0.0234(8) 0.0290(8) 0.0472(10) -0.0010(7) 0.0108(7) 0.0047(6)
C30 0.0229(8) 0.0292(8) 0.0476(10) 0.0035(7) 0.0087(7) -0.0036(6)
C31 0.0302(8) 0.0312(8) 0.0279(8) 0.0060(6) 0.0065(7) -0.0015(7)
C32 0.0319(9) 0.0379(9) 0.0305(8) 0.0081(7) 0.0038(7) 0.0056(7)
C33 0.0279(8) 0.0651(12) 0.0225(8) -0.0025(8) 0.0056(7) 0.0030(8)
C34 0.0319(9) 0.0447(11) 0.0437(10) -0.0196(9) -0.0007(8) 0.0015(8)
C35 0.0287(9) 0.0393(10) 0.0391(10) -0.0140(8) 0.0026(7) 0.0066(7)
C1S 0.074(3) 0.098(3) 0.046(2) 0.006(4) 0.032(2) 0.019(5)
C2S 0.091(4) 0.060(3) 0.065(3) 0.003(2) 0.047(3) 0.002(3)
C3S 0.122(7) 0.104(5) 0.069(6) -0.007(5) 0.052(5) -0.003(5)
C4S 0.093(3) 0.054(3) 0.065(3) -0.007(2) 0.053(3) -0.011(3)
C5S 0.125(4) 0.098(3) 0.067(3) 0.010(11) 0.060(3) 0.001(8)
C6S 0.072(3) 0.119(4) 0.040(2) 0.003(3) 0.035(2) 0.007(3)
C7S 0.064(4) 0.185(8) 0.067(5) 0.003(5) 0.046(4) 0.028(4)

loop_
_atom_type_symbol
_atom_type_description
_atom_type_scat_dispersion_real
_atom_type_scat_dispersion_imag
_atom_type_scat_source
Mg Mg 0.1719 0.1771 'International Tables Vol C Tables 4.2.6.8 and 6.1.1.4'
N N 0.0311 0.0180 'International Tables Vol C Tables 4.2.6.8 and 6.1.1.4'
C C 0.0181 0.0091 'International Tables Vol C Tables 4.2.6.8 and 6.1.1.4'
H H 0.0000 0.0000 'International Tables Vol C Tables 4.2.6.8 and 6.1.1.4'

loop_
_geom_angle_atom_site_label_1
_geom_angle_atom_site_label_2
_geom_angle_atom_site_label_3
_geom_angle
_geom_angle_site_symmetry_1
_geom_angle_site_symmetry_3
N3 Mg1 N3 89.74(5) . 2
N3 Mg1 N2 118.77(5) . .
N3 Mg1 N2 119.88(5) 2 .
N3 Mg1 N1 116.99(5) . .
N3 Mg1 N1 117.14(5) 2 .
N2 Mg1 N1 96.34(5) . .
N3 Mg1 Mg1 45.09(4) . 2
N3 Mg1 Mg1 44.76(4) 2 2
N2 Mg1 Mg1 131.23(3) . 2
N1 Mg1 Mg1 132.43(3) . 2
C26 N1 C1 116.85(12) . .
C26 N1 Mg1 113.01(10) . .
C1 N1 Mg1 130.12(9) . .
C28 N2 C13 116.77(12) . .
C28 N2 Mg1 113.04(10) . .
C13 N2 Mg1 130.01(9) . .
C35 N3 C31 107.94(13) . .
C35 N3 Mg1 126.13(11) . .
C31 N3 Mg1 109.46(9) . .
C35 N3 Mg1 110.21(9) . 2
C31 N3 Mg1 111.63(9) . 2
Mg1 N3 Mg1 90.16(5) . 2
C6 C1 C2 119.08(14) . .
C6 C1 N1 123.55(13) . .
C2 C1 N1 117.36(13) . .
C3 C2 C1 119.44(15) . .
C3 C2 C7 118.99(14) . .
C1 C2 C7 121.33(14) . .
C4 C3 C2 121.50(15) . .
C4 C3 H3 119.2 . .
C2 C3 H3 119.2 . .
C5 C4 C3 119.08(15) . .
C5 C4 H4 120.5 . .
C3 C4 H4 120.5 . .
C4 C5 C6 121.93(15) . .
C4 C5 H5 119.0 . .
C6 C5 H5 119.0 . .
C5 C6 C1 118.92(15) . .
C5 C6 C10 116.79(14) . .
C1 C6 C10 124.22(14) . .
C2 C7 C9 113.61(15) . .
C2 C7 C8 109.21(16) . .
C9 C7 C8 109.66(16) . .
C2 C7 H7 108.1 . .
C9 C7 H7 108.1 . .
C8 C7 H7 108.1 . .
C7 C8 H8A 109.5 . .
C7 C8 H8B 109.5 . .
H8A C8 H8B 109.5 . .
C7 C8 H8C 109.5 . .
H8A C8 H8C 109.5 . .
H8B C8 H8C 109.5 . .
C7 C9 H9A 109.5 . .
C7 C9 H9B 109.5 . .
H9A C9 H9B 109.5 . .
C7 C9 H9C 109.5 . .
H9A C9 H9C 109.5 . .
H9B C9 H9C 109.5 . .
C6 C10 C11 112.05(15) . .
C6 C10 C12 111.69(14) . .
C11 C10 C12 107.99(15) . .
C6 C10 H10 108.3 . .
C11 C10 H10 108.3 . .
C12 C10 H10 108.3 . .
C10 C11 H11A 109.5 . .
C10 C11 H11B 109.5 . .
H11A C11 H11B 109.5 . .
C10 C11 H11C 109.5 . .
H11A C11 H11C 109.5 . .
H11B C11 H11C 109.5 . .
C10 C12 H12A 109.5 . .
C10 C12 H12B 109.5 . .
H12A C12 H12B 109.5 . .
C10 C12 H12C 109.5 . .
H12A C12 H12C 109.5 . .
H12B C12 H12C 109.5 . .
C18 C13 C14 119.78(14) . .
C18 C13 N2 121.41(14) . .
C14 C13 N2 118.79(14) . .
C15 C14 C13 118.71(16) . .
C15 C14 C20 119.08(16) . .
C13 C14 C20 122.10(14) . .
C16 C15 C14 121.69(18) . .
C16 C15 H15 119.2 . .
C14 C15 H15 119.2 . .
C15 C16 C17 119.49(16) . .
C15 C16 H16 120.3 . .
C17 C16 H16 120.3 . .
C16 C17 C18 121.82(18) . .
C16 C17 H17 119.1 . .
C18 C17 H17 119.1 . .
C17 C18 C13 118.51(16) . .
C17 C18 C23 117.60(16) . .
C13 C18 C23 123.87(15) . .
C14 C20 C21 110.60(15) . .
C14 C20 C22 112.86(16) . .
C21 C20 C22 109.62(16) . .
C14 C20 H20 107.9 . .
C21 C20 H20 107.9 . .
C22 C20 H20 107.9 . .
C20 C21 H21A 109.5 . .
C20 C21 H21B 109.5 . .
H21A C21 H21B 109.5 . .
C20 C21 H21C 109.5 . .
H21A C21 H21C 109.5 . .
H21B C21 H21C 109.5 . .
C20 C22 H22A 109.5 . .
C20 C22 H22B 109.5 . .
H22A C22 H22B 109.5 . .
C20 C22 H22C 109.5 . .
H22A C22 H22C 109.5 . .
H22B C22 H22C 109.5 . .
C18 C23 C25 111.32(16) . .
C18 C23 C24 111.78(19) . .
C25 C23 C24 107.65(16) . .
C18 C23 H23 108.7 . .
C25 C23 H23 108.7 . .
C24 C23 H23 108.7 . .
C23 C24 H24A 109.5 . .
C23 C24 H24B 109.5 . .
H24A C24 H24B 109.5 . .
C23 C24 H24C 109.5 . .
H24A C24 H24C 109.5 . .
H24B C24 H24C 109.5 . .
C23 C25 H25A 109.5 . .
C23 C25 H25B 109.5 . .
H25A C25 H25B 109.5 . .
C23 C25 H25C 109.5 . .
H25A C25 H25C 109.5 . .
H25B C25 H25C 109.5 . .
N1 C26 C27 125.29(13) . .
N1 C26 C29 121.26(14) . .
C27 C26 C29 113.45(13) . .
C26 C27 C28 132.46(14) . .
C26 C27 H27 113.8 . .
C28 C27 H27 113.8 . .
N2 C28 C27 125.75(13) . .
N2 C28 C30 121.80(14) . .
C27 C28 C30 112.42(13) . .
C26 C29 H29A 109.5 . .
C26 C29 H29B 109.5 . .
H29A C29 H29B 109.5 . .
C26 C29 H29C 109.5 . .
H29A C29 H29C 109.5 . .
H29B C29 H29C 109.5 . .
C28 C30 H30A 109.5 . .
C28 C30 H30B 109.5 . .
H30A C30 H30B 109.5 . .
C28 C30 H30C 109.5 . .
H30A C30 H30C 109.5 . .
H30B C30 H30C 109.5 . .
N3 C31 C32 113.65(13) . .
N3 C31 H31A 108.8 . .
C32 C31 H31A 108.8 . .
N3 C31 H31B 108.8 . .
C32 C31 H31B 108.8 . .
H31A C31 H31B 107.7 . .
C33 C32 C31 110.80(15) . .
C33 C32 H33A 109.5 . .
C31 C32 H33A 109.5 . .
C33 C32 H33B 109.5 . .
C31 C32 H33B 109.5 . .
H33A C32 H33B 108.1 . .
C34 C33 C32 109.08(14) . .
C34 C33 H35A 109.9 . .
C32 C33 H35A 109.9 . .
C34 C33 H35B 109.9 . .
C32 C33 H35B 109.9 . .
H35A C33 H35B 108.3 . .
C33 C34 C35 109.72(16) . .
C33 C34 H34A 109.7 . .
C35 C34 H34A 109.7 . .
C33 C34 H34B 109.7 . .
C35 C34 H34B 109.7 . .
H34A C34 H34B 108.2 . .
N3 C35 C34 114.27(14) . .
N3 C35 H32A 108.7 . .
C34 C35 H32A 108.7 . .
N3 C35 H32B 108.7 . .
C34 C35 H32B 108.7 . .
H32A C35 H32B 107.6 . .
C2S C1S C6S 120.0 . .
C2S C1S H1S 120.0 . .
C6S C1S H1S 120.0 . .
C3S C2S C1S 120.0 . .
C3S C2S H2S 120.0 . .
C1S C2S H2S 120.0 . .
C2S C3S C4S 120.0 . .
C2S C3S H3S 120.0 . .
C4S C3S H3S 120.0 . .
C5S C4S C3S 120.0 . .
C5S C4S H4S 120.0 . .
C3S C4S H4S 120.0 . .
C6S C5S C4S 120.0 . .
C6S C5S H5S 120.0 . .
C4S C5S H5S 120.0 . .
C5S C6S C1S 120.0 . .
C5S C6S C7S 124.0(5) . .
C1S C6S C7S 116.0(5) . .
C6S C7S H7S1 109.5 . .
C6S C7S H7S2 109.5 . .
H7S1 C7S H7S2 109.5 . .
C6S C7S H7S3 109.5 . .
H7S1 C7S H7S3 109.5 . .
H7S2 C7S H7S3 109.5 . .

loop_
_geom_bond_atom_site_label_1
_geom_bond_atom_site_label_2
_geom_bond_distance
_geom_bond_site_symmetry_2
Mg1 N3 2.1043(13) .
Mg1 N3 2.1168(13) 2
Mg1 N2 2.1243(13) .
Mg1 N1 2.1277(13) .
Mg1 Mg1 2.9889(9) 2
N1 C26 1.3333(19) .
N1 C1 1.4534(18) .
N2 C28 1.3289(19) .
N2 C13 1.4527(19) .
N3 C35 1.461(2) .
N3 C31 1.4777(19) .
N3 Mg1 2.1169(13) 2
C1 C6 1.410(2) .
C1 C2 1.414(2) .
C2 C3 1.393(2) .
C2 C7 1.520(2) .
C3 C4 1.380(3) .
C3 H3 0.9500 .
C4 C5 1.374(3) .
C4 H4 0.9500 .
C5 C6 1.400(2) .
C5 H5 0.9500 .
C6 C10 1.519(2) .
C7 C9 1.530(3) .
C7 C8 1.533(3) .
C7 H7 1.0000 .
C8 H8A 0.9800 .
C8 H8B 0.9800 .
C8 H8C 0.9800 .
C9 H9A 0.9800 .
C9 H9B 0.9800 .
C9 H9C 0.9800 .
C10 C11 1.535(2) .
C10 C12 1.540(2) .
C10 H10 1.0000 .
C11 H11A 0.9800 .
C11 H11B 0.9800 .
C11 H11C 0.9800 .
C12 H12A 0.9800 .
C12 H12B 0.9800 .
C12 H12C 0.9800 .
C13 C18 1.412(2) .
C13 C14 1.416(2) .
C14 C15 1.396(2) .
C14 C20 1.514(2) .
C15 C16 1.374(3) .
C15 H15 0.9500 .
C16 C17 1.374(3) .
C16 H16 0.9500 .
C17 C18 1.400(2) .
C17 H17 0.9500 .
C18 C23 1.517(3) .
C20 C21 1.532(3) .
C20 C22 1.536(2) .
C20 H20 1.0000 .
C21 H21A 0.9800 .
C21 H21B 0.9800 .
C21 H21C 0.9800 .
C22 H22A 0.9800 .
C22 H22B 0.9800 .
C22 H22C 0.9800 .
C23 C25 1.535(2) .
C23 C24 1.545(3) .
C23 H23 1.0000 .
C24 H24A 0.9800 .
C24 H24B 0.9800 .
C24 H24C 0.9800 .
C25 H25A 0.9800 .
C25 H25B 0.9800 .
C25 H25C 0.9800 .
C26 C27 1.405(2) .
C26 C29 1.516(2) .
C27 C28 1.411(2) .
C27 H27 0.9500 .
C28 C30 1.518(2) .
C29 H29A 0.9800 .
C29 H29B 0.9800 .
C29 H29C 0.9800 .
C30 H30A 0.9800 .
C30 H30B 0.9800 .
C30 H30C 0.9800 .
C31 C32 1.533(2) .
C31 H31A 0.9900 .
C31 H31B 0.9900 .
C32 C33 1.519(3) .
C32 H33A 0.9900 .
C32 H33B 0.9900 .
C33 C34 1.512(3) .
C33 H35A 0.9900 .
C33 H35B 0.9900 .
C34 C35 1.535(2) .
C34 H34A 0.9900 .
C34 H34B 0.9900 .
C35 H32A 0.9900 .
C35 H32B 0.9900 .
C1S C2S 1.3900 .
C1S C6S 1.3900 .
C1S H1S 0.9500 .
C2S C3S 1.3900 .
C2S H2S 0.9500 .
C3S C4S 1.3900 .
C3S H3S 0.9500 .
C4S C5S 1.3900 .
C4S H4S 0.9500 .
C5S C6S 1.3900 .
C5S H5S 0.9500 .
C6S C7S 1.444(8) .
C7S H7S1 0.9800 .
C7S H7S2 0.9800 .
C7S H7S3 0.9800 .

loop_
_geom_torsion_atom_site_label_1
_geom_torsion_atom_site_label_2
_geom_torsion_atom_site_label_3
_geom_torsion_atom_site_label_4
_geom_torsion
_geom_torsion_site_symmetry_1
C26 N1 C1 C6 83.28(17) .
Mg1 N1 C1 C6 -98.53(16) .
C26 N1 C1 C2 -95.54(16) .
Mg1 N1 C1 C2 82.65(16) .
C6 C1 C2 C3 2.7(2) .
N1 C1 C2 C3 -178.44(14) .
C6 C1 C2 C7 -171.71(14) .
N1 C1 C2 C7 7.2(2) .
C1 C2 C3 C4 -1.3(2) .
C7 C2 C3 C4 173.22(16) .
C2 C3 C4 C5 -0.6(3) .
C3 C4 C5 C6 1.2(2) .
C4 C5 C6 C1 0.3(2) .
C4 C5 C6 C10 -176.87(15) .
C2 C1 C6 C5 -2.2(2) .
N1 C1 C6 C5 179.03(13) .
C2 C1 C6 C10 174.73(14) .
N1 C1 C6 C10 -4.1(2) .
C3 C2 C7 C9 40.0(2) .
C1 C2 C7 C9 -145.55(16) .
C3 C2 C7 C8 -82.7(2) .
C1 C2 C7 C8 91.69(19) .
C5 C6 C10 C11 -62.64(19) .
C1 C6 C10 C11 120.40(17) .
C5 C6 C10 C12 58.7(2) .
C1 C6 C10 C12 -118.29(17) .
C28 N2 C13 C18 -80.26(18) .
Mg1 N2 C13 C18 94.45(16) .
C28 N2 C13 C14 98.07(16) .
Mg1 N2 C13 C14 -87.21(16) .
C18 C13 C14 C15 -0.1(2) .
N2 C13 C14 C15 -178.48(14) .
C18 C13 C14 C20 175.91(14) .
N2 C13 C14 C20 -2.4(2) .
C13 C14 C15 C16 0.4(2) .
C20 C14 C15 C16 -175.71(16) .
C14 C15 C16 C17 -0.3(3) .
C15 C16 C17 C18 -0.1(3) .
C16 C17 C18 C13 0.4(2) .
C16 C17 C18 C23 178.90(16) .
C14 C13 C18 C17 -0.3(2) .
N2 C13 C18 C17 178.04(14) .
C14 C13 C18 C23 -178.70(15) .
N2 C13 C18 C23 -0.4(2) .
C15 C14 C20 C21 85.0(2) .
C13 C14 C20 C21 -91.00(19) .
C15 C14 C20 C22 -38.2(2) .
C13 C14 C20 C22 145.80(15) .
C17 C18 C23 C25 58.0(2) .
C13 C18 C23 C25 -123.54(18) .
C17 C18 C23 C24 -62.4(2) .
C13 C18 C23 C24 116.0(2) .
C1 N1 C26 C27 163.18(14) .
Mg1 N1 C26 C27 -15.31(18) .
C1 N1 C26 C29 -15.9(2) .
Mg1 N1 C26 C29 165.63(12) .
N1 C26 C27 C28 -18.5(3) .
C29 C26 C27 C28 160.68(16) .
C13 N2 C28 C27 -171.32(14) .
Mg1 N2 C28 C27 13.08(18) .
C13 N2 C28 C30 6.6(2) .
Mg1 N2 C28 C30 -168.99(12) .
C26 C27 C28 N2 20.0(3) .
C26 C27 C28 C30 -158.11(17) .
C35 N3 C31 C32 -55.57(18) .
Mg1 N3 C31 C32 84.93(14) .
Mg1 N3 C31 C32 -176.84(11) 2
N3 C31 C32 C33 56.60(19) .
C31 C32 C33 C34 -54.8(2) .
C32 C33 C34 C35 55.2(2) .
C31 N3 C35 C34 57.0(2) .
Mg1 N3 C35 C34 -75.1(2) .
Mg1 N3 C35 C34 179.13(14) 2
C33 C34 C35 N3 -58.8(2) .
C6S C1S C2S C3S 0.0 .
C1S C2S C3S C4S 0.0 .
C2S C3S C4S C5S 0.0 .
C3S C4S C5S C6S 0.0 .
C4S C5S C6S C1S 0.0 .
C4S C5S C6S C7S -179.0(6) .
C2S C1S C6S C5S 0.0 .
C2S C1S C6S C7S 179.1(6) .
